data_7109976
loop_
_publ_author_name
'Ling He'
'Guo-Hong Tao'
'Damon A. Parrish'
'Jean'ne M. Shreeve'

_publ_section_title
;
 Impact insensitive dinitromethanide salts
;
_journal_name_full Chem.Commun.
_journal_page_first 10329
_journal_paper_doi 10.1039/c3cc46518g
_journal_volume 49
_journal_year 2013
_chemical_formula_moiety 'C1 H6 N3 1+, C1 H1 N2 O4 1-'
_chemical_formula_sum 'C2 H7 N5 O4'
_chemical_formula_weight 165.13
_chemical_name_systematic
;
guanidinium dinitromethanide
;
_space_group_IT_number 14
_symmetry_cell_setting monoclinic
_symmetry_space_group_name_Hall '-P 2ybc'
_symmetry_space_group_name_H-M 'P 1 21/c 1'
_atom_sites_solution_hydrogens geom
_atom_sites_solution_primary direct
_atom_sites_solution_secondary difmap
_audit_creation_date 2009-10-28
_audit_creation_method 'from SHELXTL CIF, local template and enCIFer'
_cell_angle_alpha 90.00
_cell_angle_beta 92.697(10)
_cell_angle_gamma 90.00
_cell_formula_units_Z 4
_cell_length_a 3.497(2)
_cell_length_b 17.157(12)
_cell_length_c 10.822(7)
_cell_measurement_temperature 100(2)
_cell_volume 648.6(7)
_computing_cell_refinement 'Bruker APEX2 v2009.3-0 (Bruker, 2009)'
_computing_data_collection 'Bruker APEX2 v2009.3-0 (Bruker, 2009)'
_computing_data_reduction
;
Bruker SAINT v7.60A (Bruker, 2009), Bruker XPREP v2008/2 (Bruker, 2008)
;
_computing_molecular_graphics 'Bruker SHELXTL v2008/4 (Bruker, 2008)'
_computing_publication_material 'Bruker SHELXTL v2008/4 (Bruker, 2008)'
_computing_structure_refinement 'Bruker SHELXTL v2008/4 (Bruker, 2008)'
_computing_structure_solution 'Bruker SHELXTL v2008/4 (Bruker, 2008)'
_diffrn_ambient_temperature 100(2)
_diffrn_measured_fraction_theta_full 0.989
_diffrn_measured_fraction_theta_max 0.989
_diffrn_measurement_device_type 'Bruker SMART APEX II CCD'
_diffrn_measurement_method '\w scans'
_diffrn_radiation_monochromator graphite
_diffrn_radiation_source 'fine focus sealed tube'
_diffrn_radiation_type MoK\a
_diffrn_radiation_wavelength 0.71073
_diffrn_reflns_av_R_equivalents 0.0582
_diffrn_reflns_av_sigmaI/netI 0.0517
_diffrn_reflns_limit_h_max 4
_diffrn_reflns_limit_h_min -4
_diffrn_reflns_limit_k_max 21
_diffrn_reflns_limit_k_min -21
_diffrn_reflns_limit_l_max 13
_diffrn_reflns_limit_l_min -13
_diffrn_reflns_number 5579
_diffrn_reflns_theta_full 26.49
_diffrn_reflns_theta_max 26.49
_diffrn_reflns_theta_min 2.23
_exptl_absorpt_coefficient_mu 0.157
_exptl_absorpt_correction_T_max 0.7454
_exptl_absorpt_correction_T_min 0.5624
_exptl_absorpt_correction_type multi-scan
_exptl_absorpt_process_details 'SADABS v2008/1 (Bruker, 2008)'
_exptl_crystal_colour 'light yellow'
_exptl_crystal_density_diffrn 1.691
_exptl_crystal_density_method 'not measured'
_exptl_crystal_description plate
_exptl_crystal_F_000 344
_exptl_crystal_size_max 0.24
_exptl_crystal_size_mid 0.20
_exptl_crystal_size_min 0.02
_refine_diff_density_max 0.341
_refine_diff_density_min -0.365
_refine_diff_density_rms 0.076
_refine_ls_extinction_method none
_refine_ls_goodness_of_fit_ref 1.043
_refine_ls_hydrogen_treatment constr
_refine_ls_matrix_type full
_refine_ls_number_parameters 100
_refine_ls_number_reflns 1336
_refine_ls_number_restraints 0
_refine_ls_restrained_S_all 1.043
_refine_ls_R_factor_all 0.0842
_refine_ls_R_factor_gt 0.0530
_refine_ls_shift/su_max 0.000
_refine_ls_shift/su_mean 0.000
_refine_ls_structure_factor_coef Fsqd
_refine_ls_weighting_details 'calc w=1/[\s^2^(Fo^2^)+(0.0887P)^2^+0.0000P] where P=(Fo^2^+2Fc^2^)/3'
_refine_ls_weighting_scheme calc
_refine_ls_wR_factor_gt 0.1310
_refine_ls_wR_factor_ref 0.1462
_reflns_number_gt 921
_reflns_number_total 1336
_reflns_threshold_expression I>2\s(I)
_cod_data_source_file c3cc46518g.txt
_cod_data_source_block shrv89
_cod_original_cell_volume 648.7(8)
_cod_original_sg_symbol_H-M P2(1)/c
_cod_database_code 7109976

loop_
_symmetry_equiv_pos_as_xyz
'x, y, z'
'-x, y+1/2, -z+1/2'
'-x, -y, -z'
'x, -y-1/2, z-1/2'

loop_
_atom_site_label
_atom_site_type_symbol
_atom_site_fract_x
_atom_site_fract_y
_atom_site_fract_z
_atom_site_U_iso_or_equiv
_atom_site_adp_type
_atom_site_occupancy
_atom_site_symmetry_multiplicity
_atom_site_calc_flag
_atom_site_refinement_flags
C1 C -0.0344(7) 0.19512(14) 0.4821(2) 0.0164(5) Uani 1 1 d .
N2 N -0.0685(6) 0.11906(12) 0.47186(19) 0.0189(5) Uani 1 1 d .
H2A H 0.0123 0.0887 0.5332 0.023 Uiso 1 1 calc R
H2B H -0.1722 0.0985 0.4037 0.023 Uiso 1 1 calc R
N3 N -0.1563(6) 0.24133(12) 0.38871(19) 0.0211(5) Uani 1 1 d .
H3A H -0.2594 0.2208 0.3205 0.025 Uiso 1 1 calc R
H3B H -0.1335 0.2922 0.3956 0.025 Uiso 1 1 calc R
N4 N 0.1220(6) 0.22637(12) 0.58485(18) 0.0196(5) Uani 1 1 d .
H4A H 0.2030 0.1961 0.6463 0.024 Uiso 1 1 calc R
H4B H 0.1444 0.2773 0.5914 0.024 Uiso 1 1 calc R
C5 C 0.3478(7) 0.50389(15) 0.6499(2) 0.0174(6) Uani 1 1 d .
H5 H 0.2241 0.5309 0.5826 0.021 Uiso 1 1 calc R
N6 N 0.3508(6) 0.42498(12) 0.64527(17) 0.0167(5) Uani 1 1 d .
O7 O 0.5055(5) 0.38235(11) 0.72802(15) 0.0225(5) Uani 1 1 d .
O8 O 0.1840(5) 0.39427(10) 0.55061(15) 0.0223(5) Uani 1 1 d .
N9 N 0.5102(6) 0.54741(12) 0.74439(17) 0.0165(5) Uani 1 1 d .
O10 O 0.4717(5) 0.61999(10) 0.73504(16) 0.0229(5) Uani 1 1 d .
O11 O 0.6913(5) 0.51807(10) 0.83557(16) 0.0217(5) Uani 1 1 d .

loop_
_atom_site_aniso_label
_atom_site_aniso_U_11
_atom_site_aniso_U_22
_atom_site_aniso_U_33
_atom_site_aniso_U_23
_atom_site_aniso_U_13
_atom_site_aniso_U_12
C1 0.0156(13) 0.0230(13) 0.0104(11) 0.0011(10) -0.0017(9) 0.0010(10)
N2 0.0256(13) 0.0213(11) 0.0090(9) 0.0011(8) -0.0081(9) 0.0000(9)
N3 0.0293(13) 0.0194(11) 0.0139(11) 0.0022(9) -0.0066(10) 0.0000(9)
N4 0.0268(12) 0.0205(11) 0.0107(10) 0.0001(8) -0.0085(9) -0.0020(9)
C5 0.0181(13) 0.0222(14) 0.0115(12) 0.0007(10) -0.0040(10) 0.0010(10)
N6 0.0175(11) 0.0215(12) 0.0107(10) -0.0001(8) -0.0041(8) 0.0005(8)
O7 0.0321(11) 0.0241(10) 0.0104(8) 0.0030(7) -0.0096(8) 0.0029(8)
O8 0.0302(11) 0.0246(10) 0.0111(8) -0.0025(7) -0.0114(8) -0.0032(7)
N9 0.0184(11) 0.0221(13) 0.0086(10) -0.0009(8) -0.0041(8) 0.0001(8)
O10 0.0333(11) 0.0175(10) 0.0168(9) -0.0015(7) -0.0107(8) 0.0026(8)
O11 0.0288(11) 0.0247(11) 0.0102(8) 0.0013(7) -0.0117(8) 0.0011(8)

loop_
_atom_type_symbol
_atom_type_description
_atom_type_scat_dispersion_real
_atom_type_scat_dispersion_imag
_atom_type_scat_source
C C 0.0033 0.0016 'International Tables Vol C Tables 4.2.6.8 and 6.1.1.4'
H H 0.0000 0.0000 'International Tables Vol C Tables 4.2.6.8 and 6.1.1.4'
N N 0.0061 0.0033 'International Tables Vol C Tables 4.2.6.8 and 6.1.1.4'
O O 0.0106 0.0060 'International Tables Vol C Tables 4.2.6.8 and 6.1.1.4'

loop_
_geom_angle_atom_site_label_1
_geom_angle_atom_site_label_2
_geom_angle_atom_site_label_3
_geom_angle
N2 C1 N4 120.2(2)
N2 C1 N3 120.0(2)
N4 C1 N3 119.8(2)
C1 N2 H2A 120.0
C1 N2 H2B 120.0
H2A N2 H2B 120.0
C1 N3 H3A 120.0
C1 N3 H3B 120.0
H3A N3 H3B 120.0
C1 N4 H4A 120.0
C1 N4 H4B 120.0
H4A N4 H4B 120.0
N6 C5 N9 124.7(2)
N6 C5 H5 117.7
N9 C5 H5 117.7
O7 N6 O8 119.9(2)
O7 N6 C5 123.9(2)
O8 N6 C5 116.1(2)
O11 N9 O10 120.68(19)
O11 N9 C5 123.1(2)
O10 N9 C5 116.21(19)

loop_
_geom_bond_atom_site_label_1
_geom_bond_atom_site_label_2
_geom_bond_distance
C1 N2 1.315(3)
C1 N4 1.329(3)
C1 N3 1.338(3)
N2 H2A 0.8800
N2 H2B 0.8800
N3 H3A 0.8800
N3 H3B 0.8800
N4 H4A 0.8800
N4 H4B 0.8800
C5 N6 1.355(3)
C5 N9 1.368(3)
C5 H5 0.9500
N6 O7 1.259(3)
N6 O8 1.269(3)
N9 O11 1.253(2)
N9 O10 1.256(3)

loop_
_geom_hbond_atom_site_label_D
_geom_hbond_atom_site_label_H
_geom_hbond_atom_site_label_A
_geom_hbond_distance_DH
_geom_hbond_distance_HA
_geom_hbond_distance_DA
_geom_hbond_angle_DHA
_geom_hbond_site_symmetry_A
N2 H2A O11 0.88 2.10 2.971(3) 168.9 2_646
N2 H2B O11 0.88 2.18 2.881(3) 136.6 4_465
N3 H3A O7 0.88 2.18 2.955(3) 147.4 4_465
N3 H3B O10 0.88 2.35 2.921(3) 123.0 3_566
N4 H4A O10 0.88 2.12 2.982(3) 164.6 2_646
N4 H4B O8 0.88 2.06 2.914(3) 163.0 .

loop_
_geom_torsion_atom_site_label_1
_geom_torsion_atom_site_label_2
_geom_torsion_atom_site_label_3
_geom_torsion_atom_site_label_4
_geom_torsion
N9 C5 N6 O7 -0.2(4)
N9 C5 N6 O8 179.6(2)
N6 C5 N9 O11 2.4(4)
N6 C5 N9 O10 -178.2(2)
